data_2208826
loop_
_publ_author_name
'Suchada Chantrapromma'
'Boonwasana Jindawong'
'Hoong-Kun Fun'
'P. S. Patil'
'Chatchanok Karalai'

_publ_section_title
;
 2-[(<i>E</i>)-2-(3-Hydroxy-4-methoxyphenyl)ethenyl]-1-methylquinolinium
 4-chlorobenzenesulfonate
;
_journal_coeditor_code CI2040
_journal_issue 5
_journal_name_full 'Acta Crystallographica Section E'
_journal_page_first o1802
_journal_page_last o1804
_journal_paper_doi 10.1107/S1600536806012347
_journal_volume 62
_journal_year 2006
_chemical_formula_iupac 'C19 H18 N O2 +, C6 H4 Cl O3 S -'
_chemical_formula_moiety 'C19 H18 N O2 +, C6 H4 Cl O3 S -'
_chemical_formula_sum 'C25 H22 Cl N O5 S'
_chemical_formula_weight 483.96
_chemical_melting_point .535E-305
_chemical_name_common
;
2-[(E)-2-(3-hydroxy-4-methoxyphenyl)ethenyl]-1-methylquinolinium
4-chlorobenzenesulfonate
;
_chemical_name_systematic
;
2-[(E)-2-(3-Hydroxy-4-methoxyphenyl)ethenyl]-1-methylquinolinium
4-chlorobenzenesulfonate
;
_space_group_IT_number 19
_symmetry_cell_setting orthorhombic
_symmetry_space_group_name_Hall 'P 2ac 2ab'
_symmetry_space_group_name_H-M 'P 21 21 21'
_atom_sites_solution_hydrogens geom
_atom_sites_solution_primary direct
_atom_sites_solution_secondary difmap
_audit_creation_method SHELXL-97
_cell_angle_alpha 90.00
_cell_angle_beta 90.00
_cell_angle_gamma 90.00
_cell_formula_units_Z 4
_cell_length_a 6.95030(10)
_cell_length_b 15.6916(2)
_cell_length_c 20.4365(3)
_cell_measurement_reflns_used 6533
_cell_measurement_temperature 297(2)
_cell_measurement_theta_max 30.06
_cell_measurement_theta_min 1.64
_cell_volume 2228.83(5)
_computing_cell_refinement APEX2
_computing_data_collection 'APEX2 (Bruker, 2005)'
_computing_data_reduction 'SAINT (Bruker, 2005)'
_computing_molecular_graphics SHELXTL
_computing_publication_material
;
SHELXTL and PLATON (Spek, 2003)
;
_computing_structure_refinement SHELXTL
_computing_structure_solution 'SHELXTL (Sheldrick, 1998)'
_diffrn_ambient_temperature 297(2)
_diffrn_detector_area_resol_mean 8.33
_diffrn_measured_fraction_theta_full 0.999
_diffrn_measured_fraction_theta_max 0.999
_diffrn_measurement_device_type
;
Bruker SMART APEX2 CCD area-detector
;
_diffrn_measurement_method \w
_diffrn_radiation_monochromator graphite
_diffrn_radiation_source 'fine-focus sealed tube'
_diffrn_radiation_type MoK\a
_diffrn_radiation_wavelength 0.71073
_diffrn_reflns_av_R_equivalents 0.0295
_diffrn_reflns_av_sigmaI/netI 0.0264
_diffrn_reflns_limit_h_max 9
_diffrn_reflns_limit_h_min -9
_diffrn_reflns_limit_k_max 20
_diffrn_reflns_limit_k_min -22
_diffrn_reflns_limit_l_max 28
_diffrn_reflns_limit_l_min -24
_diffrn_reflns_number 28163
_diffrn_reflns_theta_full 30.06
_diffrn_reflns_theta_max 30.06
_diffrn_reflns_theta_min 1.64
_diffrn_standards_decay_% 0
_diffrn_standards_number 0
_exptl_absorpt_coefficient_mu 0.304
_exptl_absorpt_correction_T_max 0.9103
_exptl_absorpt_correction_T_min 0.8599
_exptl_absorpt_correction_type multi-scan
_exptl_absorpt_process_details '(SADABS; Bruker, 2005)'
_exptl_crystal_colour orange
_exptl_crystal_density_diffrn 1.442
_exptl_crystal_density_method 'not measured'
_exptl_crystal_description Block
_exptl_crystal_F_000 1008
_exptl_crystal_size_max 0.51
_exptl_crystal_size_mid 0.31
_exptl_crystal_size_min 0.31
_refine_diff_density_max 0.302
_refine_diff_density_min -0.361
_refine_ls_abs_structure_details 'Flack (1983), 2836 Friedel pairs'
_refine_ls_abs_structure_Flack 0.05(6)
_refine_ls_extinction_method none
_refine_ls_goodness_of_fit_ref 1.036
_refine_ls_hydrogen_treatment constr
_refine_ls_matrix_type full
_refine_ls_number_parameters 301
_refine_ls_number_reflns 6533
_refine_ls_number_restraints 2
_refine_ls_restrained_S_all 1.036
_refine_ls_R_factor_all 0.0612
_refine_ls_R_factor_gt 0.0435
_refine_ls_shift/su_max 0.001
_refine_ls_shift/su_mean 0.000
_refine_ls_structure_factor_coef Fsqd
_refine_ls_weighting_details 'calc w=1/[\s^2^(Fo^2^)+(0.052P)^2^+0.2404P] where P=(Fo^2^+2Fc^2^)/3'
_refine_ls_weighting_scheme calc
_refine_ls_wR_factor_gt 0.1010
_refine_ls_wR_factor_ref 0.1104
_reflns_number_gt 4956
_reflns_number_total 6533
_reflns_threshold_expression I>2\s(I)
_cod_data_source_file ci2040.cif
_cod_data_source_block I
_cod_depositor_comments
;
The following automatic conversions were performed:
'_symmetry_cell_setting' value 'Orthorhombic' changed to 'orthorhombic'
according to '/home/saulius/struct/CIF-dictionaries/cif_core.dic'
dictionary named 'cif_core.dic' version 2.4.1 from 2010-06-29.

Automatic conversion script
Id: cif_fix_enum 1527 2010-12-29 10:47:43Z saulius 

The following automatic conversions were performed:

'_symmetry_cell_setting' value 'Orthorhombic' changed to
'orthorhombic' according to
/home/saulius/struct/CIF-dictionaries/cif_core.dic dictionary named
'cif_core.dic' version 2.4.1 from 2010-06-29.

Automatic conversion script
Id: cif_fix_values 1715 2011-07-08 13:25:40Z adriana 
;
_cod_database_code 2208826
_cod_database_fobs_code 2208826

loop_
_symmetry_equiv_pos_as_xyz
'x, y, z'
'-x+1/2, -y, z+1/2'
'-x, y+1/2, -z+1/2'
'x+1/2, -y+1/2, -z'

loop_
_atom_site_type_symbol
_atom_site_label
_atom_site_fract_x
_atom_site_fract_y
_atom_site_fract_z
_atom_site_U_iso_or_equiv
_atom_site_adp_type
_atom_site_calc_flag
_atom_site_refinement_flags
_atom_site_occupancy
S S1 0.61162(7) 0.41640(3) 0.42277(3) 0.05324(13) Uani d . 1
Cl Cl1 1.27649(14) 0.67217(5) 0.48346(5) 0.1111(3) Uani d . 1
O O3 0.7036(3) 0.33626(9) 0.41150(10) 0.0804(5) Uani d . 1
O O4 0.4886(3) 0.41688(14) 0.47938(9) 0.0896(6) Uani d . 1
O O5 0.5172(2) 0.45005(10) 0.36424(8) 0.0669(4) Uani d . 1
C C20 0.7976(3) 0.49063(11) 0.43890(8) 0.0423(4) Uani d . 1
C C21 0.7707(3) 0.55421(13) 0.48490(10) 0.0560(5) Uani d . 1
H H21 0.6543 0.5586 0.5071 0.067 Uiso calc R 1
C C22 0.9171(4) 0.61106(13) 0.49759(11) 0.0662(6) Uani d U 1
H H22 0.9000 0.6544 0.5281 0.079 Uiso calc R 1
C C23 1.0879(3) 0.60318(13) 0.46486(11) 0.0607(5) Uani d U 1
C C24 1.1167(3) 0.54143(14) 0.41854(11) 0.0602(5) Uani d . 1
H H24 1.2331 0.5376 0.3963 0.072 Uiso calc R 1
C C25 0.9692(3) 0.48512(13) 0.40551(10) 0.0505(4) Uani d . 1
H H25 0.9859 0.4431 0.3739 0.061 Uiso calc R 1
O O1 0.2589(2) 0.38939(10) 0.28294(8) 0.0646(4) Uani d . 1
H H1 0.3432 0.4068 0.3076 0.097 Uiso calc R 1
O O2 0.0440(2) 0.33297(10) 0.18874(7) 0.0656(4) Uani d . 1
N N1 1.1385(2) 0.15322(10) 0.36158(7) 0.0469(4) Uani d . 1
C C1 1.3107(3) 0.11038(12) 0.37596(10) 0.0492(4) Uani d . 1
C C2 1.4388(3) 0.14081(15) 0.42325(11) 0.0606(5) Uani d . 1
H H2 1.4107 0.1903 0.4464 0.073 Uiso calc R 1
C C3 1.6067(3) 0.09699(17) 0.43531(12) 0.0701(6) Uani d . 1
H H3 1.6917 0.1177 0.4667 0.084 Uiso calc R 1
C C4 1.6521(4) 0.02303(18) 0.40199(13) 0.0746(7) Uani d . 1
H H4 1.7657 -0.0058 0.4112 0.089 Uiso calc R 1
C C5 1.5286(4) -0.00762(16) 0.35520(13) 0.0720(7) Uani d . 1
H H5 1.5596 -0.0571 0.3325 0.086 Uiso calc R 1
C C6 1.3551(3) 0.03533(13) 0.34117(10) 0.0568(5) Uani d U 1
C C7 1.2253(4) 0.00716(15) 0.29354(12) 0.0692(6) Uani d U 1
H H7 1.2525 -0.0423 0.2702 0.083 Uiso calc R 1
C C8 1.0607(4) 0.05040(15) 0.28068(11) 0.0650(6) Uani d . 1
H H8 0.9752 0.0296 0.2495 0.078 Uiso calc R 1
C C9 1.0179(3) 0.12695(12) 0.31433(10) 0.0497(4) Uani d . 1
C C10 0.8465(3) 0.17639(13) 0.29797(10) 0.0532(5) Uani d . 1
H H10 0.8288 0.2281 0.3194 0.064 Uiso calc R 1
C C11 0.7142(3) 0.15312(13) 0.25482(10) 0.0535(5) Uani d . 1
H H11 0.7345 0.1015 0.2336 0.064 Uiso calc R 1
C C12 0.5409(3) 0.19947(13) 0.23704(9) 0.0490(4) Uani d . 1
C C13 0.4235(3) 0.16903(15) 0.18773(10) 0.0614(5) Uani d . 1
H H13 0.4562 0.1188 0.1663 0.074 Uiso calc R 1
C C14 0.2576(3) 0.21212(15) 0.16956(11) 0.0613(5) Uani d . 1
H H14 0.1819 0.1912 0.1356 0.074 Uiso calc R 1
C C15 0.2044(3) 0.28578(13) 0.20156(10) 0.0516(4) Uani d . 1
C C16 0.3208(3) 0.31718(12) 0.25236(9) 0.0474(4) Uani d . 1
C C17 0.4871(3) 0.27512(12) 0.26917(9) 0.0485(4) Uani d . 1
H H17 0.5649 0.2969 0.3022 0.058 Uiso calc R 1
C C18 -0.0787(4) 0.30374(18) 0.13781(11) 0.0705(6) Uani d . 1
H H18A -0.1881 0.3408 0.1344 0.106 Uiso calc R 1
H H18B -0.1212 0.2469 0.1475 0.106 Uiso calc R 1
H H18C -0.0095 0.3038 0.0971 0.106 Uiso calc R 1
C C19 1.0938(4) 0.22948(14) 0.40144(11) 0.0659(6) Uani d . 1
H H19A 0.9606 0.2441 0.3961 0.099 Uiso calc R 1
H H19B 1.1726 0.2763 0.3874 0.099 Uiso calc R 1
H H19C 1.1191 0.2175 0.4467 0.099 Uiso calc R 1

loop_
_atom_site_aniso_label
_atom_site_aniso_U_11
_atom_site_aniso_U_22
_atom_site_aniso_U_33
_atom_site_aniso_U_12
_atom_site_aniso_U_13
_atom_site_aniso_U_23
S1 0.0453(2) 0.0489(3) 0.0656(3) -0.0010(2) -0.0045(2) -0.0004(2)
Cl1 0.1121(6) 0.0810(5) 0.1403(7) -0.0424(4) -0.0707(6) 0.0291(4)
O3 0.0734(10) 0.0435(8) 0.1241(15) 0.0032(8) -0.0184(11) -0.0085(9)
O4 0.0623(10) 0.1208(16) 0.0856(12) -0.0203(11) 0.0157(9) 0.0086(11)
O5 0.0695(9) 0.0575(8) 0.0737(10) -0.0025(7) -0.0272(8) -0.0042(7)
C20 0.0438(9) 0.0391(8) 0.0440(9) 0.0056(7) -0.0028(7) -0.0022(7)
C21 0.0617(12) 0.0543(11) 0.0521(11) 0.0137(10) 0.0029(10) -0.0078(9)
C22 0.0960(16) 0.0426(10) 0.0599(12) 0.0081(11) -0.0178(12) -0.0109(9)
C23 0.0655(12) 0.0469(10) 0.0698(13) -0.0089(10) -0.0300(11) 0.0119(10)
C24 0.0443(10) 0.0617(12) 0.0745(14) -0.0002(9) -0.0028(11) 0.0138(11)
C25 0.0499(10) 0.0476(10) 0.0538(11) 0.0047(8) 0.0046(9) -0.0044(8)
O1 0.0601(9) 0.0646(9) 0.0690(10) 0.0115(7) -0.0186(8) -0.0158(7)
O2 0.0576(8) 0.0693(10) 0.0699(9) 0.0059(8) -0.0189(7) -0.0081(8)
N1 0.0506(9) 0.0431(8) 0.0471(8) 0.0037(7) 0.0048(7) 0.0026(7)
C1 0.0496(10) 0.0479(10) 0.0502(10) 0.0054(8) 0.0099(8) 0.0154(8)
C2 0.0554(12) 0.0669(13) 0.0596(12) 0.0036(10) 0.0016(10) 0.0090(11)
C3 0.0516(11) 0.0861(17) 0.0726(14) 0.0031(12) 0.0004(12) 0.0211(13)
C4 0.0550(13) 0.0839(17) 0.0848(17) 0.0146(12) 0.0129(12) 0.0356(14)
C5 0.0717(15) 0.0634(13) 0.0810(16) 0.0222(12) 0.0229(14) 0.0172(12)
C6 0.0609(12) 0.0532(11) 0.0562(11) 0.0100(9) 0.0129(9) 0.0104(9)
C7 0.0843(16) 0.0523(12) 0.0708(14) 0.0175(12) 0.0081(12) -0.0051(10)
C8 0.0780(15) 0.0559(12) 0.0612(12) 0.0123(11) -0.0056(12) -0.0101(10)
C9 0.0541(11) 0.0456(10) 0.0493(10) 0.0039(8) 0.0056(9) 0.0056(8)
C10 0.0584(12) 0.0462(10) 0.0551(11) 0.0057(9) -0.0004(9) 0.0012(8)
C11 0.0600(11) 0.0509(10) 0.0497(10) 0.0023(9) 0.0028(9) -0.0019(8)
C12 0.0524(10) 0.0503(10) 0.0442(9) -0.0022(8) 0.0015(8) 0.0014(8)
C13 0.0636(13) 0.0606(12) 0.0600(12) 0.0036(10) -0.0052(11) -0.0125(10)
C14 0.0616(12) 0.0678(13) 0.0545(12) -0.0071(11) -0.0113(10) -0.0104(10)
C15 0.0502(10) 0.0560(11) 0.0487(10) -0.0053(9) -0.0032(8) 0.0029(9)
C16 0.0516(10) 0.0459(9) 0.0448(10) -0.0035(8) -0.0010(8) 0.0004(8)
C17 0.0511(10) 0.0495(10) 0.0451(10) -0.0027(9) -0.0020(8) -0.0009(8)
C18 0.0589(13) 0.0937(17) 0.0588(12) 0.0004(12) -0.0165(11) -0.0025(12)
C19 0.0664(13) 0.0586(13) 0.0727(14) 0.0159(11) -0.0115(12) -0.0164(10)

loop_
_atom_type_symbol
_atom_type_description
_atom_type_scat_dispersion_real
_atom_type_scat_dispersion_imag
_atom_type_scat_source
C C 0.0033 0.0016 'International Tables Vol C Tables 4.2.6.8 and 6.1.1.4'
H H 0.0000 0.0000 'International Tables Vol C Tables 4.2.6.8 and 6.1.1.4'
N N 0.0061 0.0033 'International Tables Vol C Tables 4.2.6.8 and 6.1.1.4'
O O 0.0106 0.0060 'International Tables Vol C Tables 4.2.6.8 and 6.1.1.4'
Cl Cl 0.1484 0.1585 'International Tables Vol C Tables 4.2.6.8 and 6.1.1.4'
S S 0.1246 0.1234 'International Tables Vol C Tables 4.2.6.8 and 6.1.1.4'

loop_
_geom_angle_atom_site_label_1
_geom_angle_atom_site_label_2
_geom_angle_atom_site_label_3
_geom_angle
_geom_angle_publ_flag
O3 S1 O4 113.57(13) ?
O3 S1 O5 112.73(11) ?
O4 S1 O5 112.90(11) ?
O3 S1 C20 106.40(10) ?
O4 S1 C20 106.30(10) ?
O5 S1 C20 104.02(9) ?
C25 C20 C21 119.94(19) ?
C25 C20 S1 119.92(14) ?
C21 C20 S1 120.14(16) ?
C22 C21 C20 119.7(2) ?
C22 C21 H21 120.2 ?
C20 C21 H21 120.2 ?
C23 C22 C21 119.36(19) ?
C23 C22 H22 120.3 ?
C21 C22 H22 120.3 ?
C22 C23 C24 121.9(2) ?
C22 C23 Cl1 119.34(18) ?
C24 C23 Cl1 118.7(2) ?
C23 C24 C25 118.6(2) ?
C23 C24 H24 120.7 ?
C25 C24 H24 120.7 ?
C20 C25 C24 120.52(18) ?
C20 C25 H25 119.7 ?
C24 C25 H25 119.7 ?
C16 O1 H1 109.5 ?
C15 O2 C18 117.12(18) y
C9 N1 C1 122.37(16) ?
C9 N1 C19 120.82(16) ?
C1 N1 C19 116.80(17) ?
C2 C1 N1 121.60(18) ?
C2 C1 C6 119.65(19) ?
N1 C1 C6 118.75(19) ?
C3 C2 C1 119.5(2) ?
C3 C2 H2 120.2 ?
C1 C2 H2 120.2 ?
C2 C3 C4 121.6(2) ?
C2 C3 H3 119.2 ?
C4 C3 H3 119.2 ?
C5 C4 C3 119.7(2) ?
C5 C4 H4 120.2 ?
C3 C4 H4 120.2 ?
C4 C5 C6 120.6(2) ?
C4 C5 H5 119.7 ?
C6 C5 H5 119.7 ?
C7 C6 C1 118.27(19) ?
C7 C6 C5 122.8(2) ?
C1 C6 C5 118.9(2) ?
C8 C7 C6 121.4(2) ?
C8 C7 H7 119.3 ?
C6 C7 H7 119.3 ?
C7 C8 C9 120.5(2) ?
C7 C8 H8 119.8 ?
C9 C8 H8 119.8 ?
N1 C9 C8 118.60(19) ?
N1 C9 C10 120.70(17) ?
C8 C9 C10 120.7(2) ?
C11 C10 C9 124.89(19) ?
C11 C10 H10 117.6 ?
C9 C10 H10 117.6 y
C10 C11 C12 127.12(19) y
C10 C11 H11 116.4 ?
C12 C11 H11 116.4 ?
C13 C12 C17 118.34(19) ?
C13 C12 C11 119.93(19) ?
C17 C12 C11 121.73(18) ?
C12 C13 C14 121.2(2) ?
C12 C13 H13 119.4 ?
C14 C13 H13 119.4 ?
C15 C14 C13 120.3(2) ?
C15 C14 H14 119.8 ?
C13 C14 H14 119.8 ?
O2 C15 C14 125.69(19) ?
O2 C15 C16 114.99(18) ?
C14 C15 C16 119.32(19) ?
O1 C16 C17 123.34(18) ?
O1 C16 C15 116.62(18) ?
C17 C16 C15 120.04(18) ?
C16 C17 C12 120.79(18) ?
C16 C17 H17 119.6 ?
C12 C17 H17 119.6 ?
O2 C18 H18A 109.5 ?
O2 C18 H18B 109.5 ?
H18A C18 H18B 109.5 ?
O2 C18 H18C 109.5 ?
H18A C18 H18C 109.5 ?
H18B C18 H18C 109.5 ?
N1 C19 H19A 109.5 ?
N1 C19 H19B 109.5 ?
H19A C19 H19B 109.5 ?
N1 C19 H19C 109.5 ?
H19A C19 H19C 109.5 ?
H19B C19 H19C 109.5 ?

loop_
_geom_bond_atom_site_label_1
_geom_bond_atom_site_label_2
_geom_bond_distance
_geom_bond_publ_flag
S1 O3 1.4293(17) y
S1 O4 1.4385(18) y
S1 O5 1.4631(16) y
S1 C20 1.7708(19) y
Cl1 C23 1.742(2) ?
C20 C25 1.377(3) ?
C20 C21 1.383(3) ?
C21 C22 1.378(3) ?
C21 H21 0.93 ?
C22 C23 1.368(4) ?
C22 H22 0.93 ?
C23 C24 1.369(3) ?
C24 C25 1.379(3) ?
C24 H24 0.93 ?
C25 H25 0.93 ?
O1 C16 1.364(2) ?
O1 H1 0.82 ?
O2 C15 1.364(3) ?
O2 C18 1.421(3) ?
N1 C9 1.343(3) y
N1 C1 1.404(2) y
N1 C19 1.481(3) ?
C1 C2 1.398(3) ?
C1 C6 1.410(3) ?
C2 C3 1.377(3) ?
C2 H2 0.93 ?
C3 C4 1.382(4) ?
C3 H3 0.93 ?
C4 C5 1.372(4) ?
C4 H4 0.93 ?
C5 C6 1.411(3) ?
C5 H5 0.93 ?
C6 C7 1.399(3) ?
C7 C8 1.356(3) ?
C7 H7 0.93 ?
C8 C9 1.416(3) ?
C8 H8 0.93 ?
C9 C10 1.461(3) ?
C10 C11 1.325(3) ?
C10 H10 0.93 ?
C11 C12 1.453(3) ?
C11 H11 0.93 ?
C12 C13 1.382(3) ?
C12 C17 1.407(3) ?
C13 C14 1.387(3) ?
C13 H13 0.93 ?
C14 C15 1.379(3) ?
C14 H14 0.93 ?
C15 C16 1.405(3) ?
C16 C17 1.374(3) ?
C17 H17 0.93 ?
C18 H18A 0.96 ?
C18 H18B 0.96 ?
C18 H18C 0.96 ?
C19 H19A 0.96 ?
C19 H19B 0.96 ?
C19 H19C 0.96 ?

loop_
_geom_hbond_atom_site_label_D
_geom_hbond_atom_site_label_H
_geom_hbond_atom_site_label_A
_geom_hbond_site_symmetry_A
_geom_hbond_distance_DH
_geom_hbond_distance_HA
_geom_hbond_distance_DA
_geom_hbond_angle_DHA
_geom_hbond_publ_flag
O1 H1 O5 1_555 0.82 1.81 2.625(2) 176 y
C3 H3 O4 4_656 0.93 2.40 3.183(3) 142 y
C17 H17 O3 1_555 0.93 2.51 3.413(3) 164 y
C19 H19A O3 1_555 0.96 2.32 3.194(3) 151 y
C21 H21 O4 1_555 0.93 2.57 2.916(3) 103 y
C24 H24 O5 1_655 0.93 2.49 3.322(3) 149 y

loop_
_geom_torsion_atom_site_label_1
_geom_torsion_atom_site_label_2
_geom_torsion_atom_site_label_3
_geom_torsion_atom_site_label_4
_geom_torsion
_geom_torsion_publ_flag
O3 S1 C20 C25 37.08(18) ?
O4 S1 C20 C25 158.44(16) ?
O5 S1 C20 C25 -82.17(17) ?
O3 S1 C20 C21 -143.01(17) ?
O4 S1 C20 C21 -21.65(19) ?
O5 S1 C20 C21 97.75(17) ?
C25 C20 C21 C22 -0.8(3) ?
S1 C20 C21 C22 179.27(16) ?
C20 C21 C22 C23 -0.6(3) ?
C21 C22 C23 C24 1.5(3) ?
C21 C22 C23 Cl1 -177.25(16) ?
C22 C23 C24 C25 -0.9(3) ?
Cl1 C23 C24 C25 177.85(16) ?
C21 C20 C25 C24 1.4(3) ?
S1 C20 C25 C24 -178.67(15) ?
C23 C24 C25 C20 -0.6(3) ?
C9 N1 C1 C2 177.03(17) ?
C19 N1 C1 C2 -3.3(3) ?
C9 N1 C1 C6 -2.4(3) ?
C19 N1 C1 C6 177.28(18) ?
N1 C1 C2 C3 -179.48(18) ?
C6 C1 C2 C3 -0.1(3) ?
C1 C2 C3 C4 -0.3(3) ?
C2 C3 C4 C5 0.6(3) ?
C3 C4 C5 C6 -0.5(3) ?
C2 C1 C6 C7 -179.15(19) ?
N1 C1 C6 C7 0.3(3) ?
C2 C1 C6 C5 0.2(3) ?
N1 C1 C6 C5 179.60(18) ?
C4 C5 C6 C7 179.4(2) ?
C4 C5 C6 C1 0.1(3) ?
C1 C6 C7 C8 0.1(3) ?
C5 C6 C7 C8 -179.2(2) ?
C6 C7 C8 C9 1.5(4) ?
C1 N1 C9 C8 3.9(3) ?
C19 N1 C9 C8 -175.7(2) ?
C1 N1 C9 C10 -175.97(17) ?
C19 N1 C9 C10 4.4(3) ?
C7 C8 C9 N1 -3.5(3) ?
C7 C8 C9 C10 176.4(2) ?
N1 C9 C10 C11 -176.05(19) ?
C8 C9 C10 C11 4.0(3) ?
C9 C10 C11 C12 179.61(18) y
C10 C11 C12 C13 175.7(2) ?
C10 C11 C12 C17 -4.8(3) ?
C17 C12 C13 C14 0.7(3) ?
C11 C12 C13 C14 -179.8(2) ?
C12 C13 C14 C15 -1.4(3) ?
C18 O2 C15 C14 -0.2(3) y
C18 O2 C15 C16 -179.91(18) y
C13 C14 C15 O2 -179.1(2) ?
C13 C14 C15 C16 0.6(3) ?
O2 C15 C16 O1 0.9(3) ?
C14 C15 C16 O1 -178.85(19) ?
O2 C15 C16 C17 -179.48(17) ?
C14 C15 C16 C17 0.8(3) ?
O1 C16 C17 C12 178.21(18) ?
C15 C16 C17 C12 -1.4(3) ?
C13 C12 C17 C16 0.6(3) ?
C11 C12 C17 C16 -178.85(17) ?

loop_
_cod_related_entry_id
_cod_related_entry_database
_cod_related_entry_code
1 ChemSpider 30654948
